data_7033250
loop_
_publ_author_name
'Santra, Ramesh Chandra'
'Ganguly, Durba'
'Singh, Jyotsna'
'Mukhopadhyay, Kasturi'
'Das, Saurabh'

_publ_section_title
;
 A study on the formation of the nitro radical anion by ornidazole and its
 significant decrease in a structurally characterized binuclear
 Cu(II)-complex: impact in biology.
;
_journal_issue 4
_journal_name_full 'Dalton transactions (Cambridge, England : 2003)'
_journal_page_first 1992
_journal_page_last 2000
_journal_paper_doi 10.1039/c4dt03362k
_journal_volume 44
_journal_year 2015
_chemical_formula_sum 'C22 H30 Cl2 Cu2 N6 O14'
_chemical_formula_weight 800.50
_chemical_name_systematic
;
 ?
;
_space_group_IT_number 14
_symmetry_cell_setting monoclinic
_symmetry_space_group_name_Hall '-P 2ybc'
_symmetry_space_group_name_H-M 'P 1 21/c 1'
_atom_sites_solution_hydrogens geom
_atom_sites_solution_primary direct
_atom_sites_solution_secondary difmap
_audit_creation_method SHELXL-97
_audit_update_record
;
2014-07-28 deposited with the CCDC.
2014-11-26 downloaded from the CCDC.
;
_cell_angle_alpha 90.00
_cell_angle_beta 102.099(4)
_cell_angle_gamma 90.00
_cell_formula_units_Z 2
_cell_length_a 8.0418(7)
_cell_length_b 7.8054(6)
_cell_length_c 26.761(2)
_cell_measurement_reflns_used 90
_cell_measurement_temperature 293(2)
_cell_measurement_theta_max 27.5
_cell_measurement_theta_min 1.65
_cell_volume 1642.5(2)
_computing_structure_refinement 'SHELXL-97 (Sheldrick, 1997)'
_diffrn_ambient_temperature 293(2)
_diffrn_detector_area_resol_mean n/a
_diffrn_measured_fraction_theta_full 0.996
_diffrn_measured_fraction_theta_max 0.996
_diffrn_measurement_device_type 'Bruker Apex II'
_diffrn_measurement_method '\w and \f scans'
_diffrn_radiation_monochromator graphite
_diffrn_radiation_source 'fine-focus sealed tube'
_diffrn_radiation_type MoK\a
_diffrn_radiation_wavelength 0.71073
_diffrn_reflns_av_R_equivalents 0.0000
_diffrn_reflns_av_sigmaI/netI 0.0019
_diffrn_reflns_limit_h_max 10
_diffrn_reflns_limit_h_min -10
_diffrn_reflns_limit_k_max 10
_diffrn_reflns_limit_k_min 0
_diffrn_reflns_limit_l_max 34
_diffrn_reflns_limit_l_min 0
_diffrn_reflns_number 3761
_diffrn_reflns_theta_full 27.45
_diffrn_reflns_theta_max 27.45
_diffrn_reflns_theta_min 1.56
_diffrn_standards_decay_% 0.0(2)
_diffrn_standards_interval_count n/a
_diffrn_standards_number n/a
_exptl_absorpt_coefficient_mu 1.529
_exptl_absorpt_correction_T_max 0.736
_exptl_absorpt_correction_T_min 0.730
_exptl_absorpt_correction_type multi-scan
_exptl_absorpt_process_details SADABS
_exptl_crystal_colour green
_exptl_crystal_density_diffrn 1.619
_exptl_crystal_density_meas ?
_exptl_crystal_density_method 'not measured'
_exptl_crystal_description block
_exptl_crystal_F_000 816
_exptl_crystal_size_max 0.3
_exptl_crystal_size_mid 0.2
_exptl_crystal_size_min 0.2
_refine_diff_density_max 0.280
_refine_diff_density_min -0.275
_refine_diff_density_rms 0.025
_refine_ls_extinction_method none
_refine_ls_goodness_of_fit_ref 1.112
_refine_ls_hydrogen_treatment mixed
_refine_ls_matrix_type full
_refine_ls_number_parameters 212
_refine_ls_number_reflns 3761
_refine_ls_number_restraints 1
_refine_ls_restrained_S_all 1.112
_refine_ls_R_factor_all 0.0134
_refine_ls_R_factor_gt 0.0133
_refine_ls_shift/su_max 0.001
_refine_ls_shift/su_mean 0.000
_refine_ls_structure_factor_coef Fsqd
_refine_ls_weighting_details 'calc w=1/[\s^2^(Fo^2^)+(0.0237P)^2^+0.4964P] where P=(Fo^2^+2Fc^2^)/3'
_refine_ls_weighting_scheme calc
_refine_ls_wR_factor_gt 0.0464
_refine_ls_wR_factor_ref 0.0469
_reflns_number_gt 1636
_reflns_number_total 3761
_reflns_threshold_expression >2sigma(I)
_cod_data_source_file c4dt03362k2.cif
_cod_data_source_block 1
_cod_depositor_comments
;
The following automatic conversions were performed:

'_symmetry_cell_setting' value 'Monoclinic' changed to 'monoclinic'
according to
/usr/data/users/saulius/crontab/automatic-downloads/rss-feeds/RSC/lib/dictionaries/cif_core.dic
dictionary named 'cif_core.dic' version 2.4.2 from 2011-04-26.

Automatic conversion script
Id: cif_fix_values 2935 2014-11-11 08:27:57Z andrius 

The following automatic conversions were performed:

'_exptl_crystal_density_meas' value 'not measured' was changed to '?'
- the value is perceived as not measured.

Automatic conversion script
Id: cif_fix_values 3008 2015-01-20 13:52:24Z robertas 

 Adding full bibliography for 7033250.cif.
;
_cod_original_sg_symbol_H-M P21/c
_cod_database_code 7033250

loop_
_symmetry_equiv_pos_as_xyz
'x, y, z'
'-x, y+1/2, -z+1/2'
'-x, -y, -z'
'x, -y-1/2, z-1/2'

loop_
_atom_site_label
_atom_site_type_symbol
_atom_site_fract_x
_atom_site_fract_y
_atom_site_fract_z
_atom_site_U_iso_or_equiv
_atom_site_adp_type
_atom_site_occupancy
_atom_site_symmetry_multiplicity
_atom_site_calc_flag
_atom_site_refinement_flags
Cu1 Cu 0.40417(2) 0.49091(2) 0.953364(16) 0.0289(3) Uani 1 1 d .
Cl1 Cl -0.42119(10) 0.01473(9) 0.82150(5) 0.0949(7) Uani 1 1 d .
O4 O 0.60052(14) 0.59141(17) 0.92978(8) 0.0411(10) Uani 1 1 d .
O1 O 0.2404(2) 0.3927(2) 0.99128(14) 0.040(2) Uani 1 1 d .
C1 C 0.37636(19) 0.7906(2) 1.01160(14) 0.0347(15) Uani 1 1 d .
O2 O 0.32979(15) 0.72026(16) 0.96911(9) 0.0404(10) Uani 1 1 d .
O3 O 0.51440(14) 0.26940(14) 0.95149(8) 0.0423(9) Uani 1 1 d .
O7 O -0.3561(4) 0.5259(4) 0.83004(17) 0.1038(16) Uani 1 1 d D
O6 O -0.0368(2) 0.8533(2) 0.78944(10) 0.0756(11) Uani 1 1 d .
N2 N -0.01440(16) 0.4150(2) 0.82524(10) 0.0350(11) Uani 1 1 d .
O5 O -0.1753(2) 0.6467(3) 0.74777(11) 0.0837(13) Uani 1 1 d .
C5 C 0.1247(3) 0.1762(2) 0.88131(14) 0.0562(16) Uani 1 1 d .
H5A H 0.0293 0.1113 0.8633 0.084 Uiso 1 1 calc R
H5B H 0.1247 0.1760 0.9172 0.084 Uiso 1 1 calc R
H5C H 0.2282 0.1255 0.8758 0.084 Uiso 1 1 calc R
N1 N 0.22562(16) 0.47567(17) 0.87973(11) 0.0321(12) Uani 1 1 d .
C2 C 0.2923(2) 0.9562(2) 1.02051(13) 0.0522(15) Uani 1 1 d .
H2A H 0.3389 0.9965 1.0545 0.078 Uiso 1 1 calc R
H2B H 0.1722 0.9382 1.0167 0.078 Uiso 1 1 calc R
H2C H 0.3121 1.0399 0.9961 0.078 Uiso 1 1 calc R
N3 N -0.07249(19) 0.7022(2) 0.78389(12) 0.0502(12) Uani 1 1 d .
C7 C 0.1706(2) 0.6207(2) 0.85381(13) 0.0374(13) Uani 1 1 d .
C9 C -0.1690(2) 0.3177(3) 0.80255(13) 0.0450(14) Uani 1 1 d .
H9A H -0.1416 0.1968 0.8019 0.054 Uiso 1 1 calc R
H9B H -0.2107 0.3551 0.7676 0.054 Uiso 1 1 calc R
C10 C -0.3046(2) 0.3435(3) 0.83256(13) 0.0468(14) Uani 1 1 d .
H10 H -0.2592 0.3124 0.8683 0.056 Uiso 1 1 calc R
C4 C 0.8864(2) 0.6795(2) 0.93893(13) 0.0524(16) Uani 1 1 d .
H4A H 0.9834 0.6991 0.9660 0.079 Uiso 1 1 calc R
H4B H 0.8576 0.7835 0.9199 0.079 Uiso 1 1 calc R
H4C H 0.9127 0.5918 0.9166 0.079 Uiso 1 1 calc R
C6 C 0.11211(19) 0.3543(2) 0.86216(13) 0.0335(14) Uani 1 1 d .
C11 C -0.4616(2) 0.2353(3) 0.81206(14) 0.0650(16) Uani 1 1 d .
H11A H -0.5002 0.2575 0.7758 0.078 Uiso 1 1 calc R
H11B H -0.5520 0.2686 0.8291 0.078 Uiso 1 1 calc R
C8 C 0.0226(2) 0.5844(3) 0.82009(13) 0.0375(14) Uani 1 1 d .
C3 C 0.7378(3) 0.6230(3) 0.9612(2) 0.035(3) Uani 1 1 d .
H6 H -0.298(5) 0.578(5) 0.8117(17) 0.128(19) Uiso 1 1 d D

loop_
_atom_site_aniso_label
_atom_site_aniso_U_11
_atom_site_aniso_U_22
_atom_site_aniso_U_33
_atom_site_aniso_U_23
_atom_site_aniso_U_13
_atom_site_aniso_U_12
Cu1 0.02409(10) 0.03420(11) 0.0271(8) -0.00413(13) 0.00229(14) 0.00338(6)
Cl1 0.0822(4) 0.0844(4) 0.116(2) -0.0071(6) 0.0160(6) -0.0194(3)
O4 0.0361(6) 0.0561(7) 0.033(3) -0.0032(10) 0.0120(8) -0.0037(5)
O1 0.0318(6) 0.0505(8) 0.038(6) -0.0014(16) 0.0051(13) -0.0072(5)
C1 0.0315(7) 0.0293(7) 0.046(5) -0.0012(13) 0.0145(12) 0.0025(6)
O2 0.0440(6) 0.0341(6) 0.042(3) -0.0046(10) 0.0052(9) 0.0090(5)
O3 0.0466(6) 0.0358(6) 0.042(3) -0.0098(9) 0.0036(9) 0.0105(5)
O7 0.0950(17) 0.133(2) 0.089(6) -0.004(2) 0.031(2) 0.0014(15)
O6 0.0843(11) 0.0604(9) 0.075(4) 0.0155(13) 0.0016(14) 0.0091(8)
N2 0.0287(6) 0.0594(9) 0.016(4) -0.0077(12) 0.0029(9) -0.0034(6)
O5 0.0678(10) 0.1042(14) 0.060(4) 0.0042(16) -0.0298(14) 0.0168(9)
C5 0.0557(10) 0.0474(10) 0.060(5) -0.0032(15) -0.0012(16) -0.0108(8)
N1 0.0294(6) 0.0379(7) 0.026(4) 0.0016(10) -0.0001(9) 0.0006(5)
C2 0.0580(11) 0.0339(8) 0.065(5) -0.0077(13) 0.0142(15) 0.0121(7)
N3 0.0356(7) 0.0745(12) 0.039(4) -0.0001(14) 0.0055(12) 0.0141(7)
C7 0.0346(7) 0.0483(9) 0.029(4) 0.0021(13) 0.0063(11) 0.0023(6)
C9 0.0325(7) 0.0771(13) 0.024(4) -0.0131(16) 0.0018(12) -0.0119(8)
C10 0.0315(7) 0.0658(12) 0.042(4) -0.0027(16) 0.0066(12) 0.0006(7)
C4 0.0400(8) 0.0490(10) 0.075(5) -0.0136(15) 0.0269(14) -0.0041(7)
C6 0.0303(7) 0.0486(9) 0.021(4) -0.0011(13) 0.0038(11) -0.0009(6)
C11 0.0450(10) 0.0777(14) 0.071(5) 0.002(2) 0.0103(14) -0.0131(9)
C8 0.0316(7) 0.0590(11) 0.022(5) -0.0009(15) 0.0058(11) 0.0039(7)
C3 0.0294(9) 0.0290(8) 0.048(10) -0.0064(19) 0.0096(18) 0.0044(6)

loop_
_atom_type_symbol
_atom_type_description
_atom_type_scat_dispersion_real
_atom_type_scat_dispersion_imag
_atom_type_scat_source
C C 0.0033 0.0016 'International Tables Vol C Tables 4.2.6.8 and 6.1.1.4'
N N 0.0061 0.0033 'International Tables Vol C Tables 4.2.6.8 and 6.1.1.4'
O O 0.0106 0.0060 'International Tables Vol C Tables 4.2.6.8 and 6.1.1.4'
Cl Cl 0.1484 0.1585 'International Tables Vol C Tables 4.2.6.8 and 6.1.1.4'
Cu Cu 0.3201 1.2651 'International Tables Vol C Tables 4.2.6.8 and 6.1.1.4'
H H 0.0000 0.0000 'International Tables Vol C Tables 4.2.6.8 and 6.1.1.4'

loop_
_geom_angle_atom_site_label_1
_geom_angle_atom_site_label_2
_geom_angle_atom_site_label_3
_geom_angle
_geom_angle_site_symmetry_1
_geom_angle_site_symmetry_3
O3 Cu1 O2 167.56(8) . .
O3 Cu1 O1 91.41(8) . .
O2 Cu1 O1 88.73(9) . .
O3 Cu1 O4 86.90(6) . .
O2 Cu1 O4 90.36(6) . .
O1 Cu1 O4 167.90(10) . .
O3 Cu1 N1 98.34(7) . .
O2 Cu1 N1 94.08(7) . .
O1 Cu1 N1 93.40(10) . .
O4 Cu1 N1 98.70(8) . .
O3 Cu1 Cu1 83.90(6) . 3_667
O2 Cu1 Cu1 83.80(6) . 3_667
O1 Cu1 Cu1 81.71(8) . 3_667
O4 Cu1 Cu1 86.20(6) . 3_667
N1 Cu1 Cu1 174.69(6) . 3_667
C3 O4 Cu1 120.6(3) . .
C3 O1 Cu1 126.32(18) 3_667 .
O2 C1 O3 125.08(17) . 3_667
O2 C1 C2 117.7(2) . .
O3 C1 C2 117.2(3) 3_667 .
C1 O2 Cu1 123.43(13) . .
C1 O3 Cu1 123.59(16) 3_667 .
C6 N2 C8 105.47(16) . .
C6 N2 C9 124.25(19) . .
C8 N2 C9 129.69(18) . .
C6 N1 C7 106.73(18) . .
C6 N1 Cu1 129.04(19) . .
C7 N1 Cu1 119.97(15) . .
O5 N3 O6 123.2(3) . .
O5 N3 C8 119.2(2) . .
O6 N3 C8 117.4(2) . .
N1 C7 C8 108.16(17) . .
N2 C9 C10 110.9(2) . .
O7 C10 C9 109.5(2) . .
O7 C10 C11 108.28(19) . .
C9 C10 C11 112.0(2) . .
N1 C6 N2 111.45(18) . .
N1 C6 C5 123.7(2) . .
N2 C6 C5 124.84(18) . .
C10 C11 Cl1 112.09(16) . .
C7 C8 N2 108.2(2) . .
C7 C8 N3 125.56(19) . .
N2 C8 N3 126.2(2) . .
O1 C3 O4 124.9(4) 3_667 .
O1 C3 C4 118.4(3) 3_667 .
O4 C3 C4 116.6(5) . .

loop_
_geom_bond_atom_site_label_1
_geom_bond_atom_site_label_2
_geom_bond_distance
_geom_bond_site_symmetry_2
Cu1 O3 1.9485(11) .
Cu1 O2 1.9610(14) .
Cu1 O1 1.978(3) .
Cu1 O4 1.9811(15) .
Cu1 N1 2.185(2) .
Cu1 Cu1 2.6482(7) 3_667
Cl1 C11 1.761(2) .
O4 C3 1.264(3) .
O1 C3 1.253(7) 3_667
C1 O2 1.248(3) .
C1 O3 1.266(3) 3_667
C1 C2 1.501(2) .
O3 C1 1.266(3) 3_667
O7 C10 1.481(3) .
O6 N3 1.216(2) .
N2 C6 1.347(3) .
N2 C8 1.369(3) .
N2 C9 1.474(2) .
O5 N3 1.213(3) .
C5 C6 1.478(3) .
N1 C6 1.331(2) .
N1 C7 1.353(3) .
N3 C8 1.434(3) .
C7 C8 1.364(3) .
C9 C10 1.497(3) .
C10 C11 1.523(3) .
C4 C3 1.508(5) .
C3 O1 1.253(7) 3_667
